data_9008953
loop_
_publ_author_name
'Wyckoff, R. W. G.'

_publ_section_title
;
 Second edition. Interscience Publishers, New York, New York
;
_journal_name_full 'Crystal Structures'
_journal_page_first 85
_journal_page_last 237
_journal_volume 1
_journal_year 1963
_chemical_formula_structural MoB
_chemical_formula_sum 'B Mo'
_space_group_IT_number 141
_symmetry_space_group_name_Hall 'I 4bw 2bw -1bw'
_symmetry_space_group_name_H-M 'I 41/a m d :1'
_cell_angle_alpha 90
_cell_angle_beta 90
_cell_angle_gamma 90
_cell_length_a 3.105
_cell_length_b 3.105
_cell_length_c 16.97
_cell_formula_units_Z 8
_cell_volume 163.608
_database_code_amcsd 0011631
_exptl_crystal_density_diffrn 8.668
_cod_original_sg_symbol_H-M 'I 41/a m d'
_cod_original_formula_sum 'Mo B'
_cod_database_code 9008953
_amcsd_formula_title MoB

loop_
_space_group_symop_operation_xyz
x,y,z
1/2+x,1/2+y,1/2+z
-y,1/2-x,1/4+z
1/2-y,-x,3/4+z
1/2+y,1/2+x,1/2-z
+y,+x,-z
1/2+y,1/2-x,1/2-z
+y,-x,-z
-y,1/2+x,1/4+z
1/2-y,+x,3/4+z
1/2+x,1/2-y,1/2+z
+x,-y,+z
1/2-x,y,3/4-z
-x,1/2+y,1/4-z
1/2+x,y,3/4-z
+x,1/2+y,1/4-z
1/2-x,1/2-y,1/2+z
-x,-y,+z
1/2+y,x,3/4+z
+y,1/2+x,1/4+z
-y,-x,-z
1/2-y,1/2-x,1/2-z
-y,x,-z
1/2-y,1/2+x,1/2-z
1/2+y,-x,3/4+z
+y,1/2-x,1/4+z
-x,y,z
1/2-x,1/2+y,1/2+z
x,1/2-y,1/4-z
1/2+x,-y,3/4-z
-x,1/2-y,1/4-z
1/2-x,-y,3/4-z

loop_
_atom_site_label
_atom_site_fract_x
_atom_site_fract_y
_atom_site_fract_z
Mo 0.00000 0.00000 0.19700
B 0.00000 0.00000 0.35200

loop_
_cod_related_entry_id
_cod_related_entry_database
_cod_related_entry_code
1 AMCSD 0011631
